data_1574239
loop_
_publ_author_name
'Le\'on-Alcaide, Luis'
'Castillo-Blas, Celia'
'Martin-Diaconescu, Vlad'
'da Silva, Ivan'
'Keen, David A.'
'Bennett, Thomas D.'
'M\'inguez Espallargas, Guillermo'

_publ_section_title
;
 Solvent-free approach for the synthesis of heterometallic Fe--Zn-ZIF
 glass via a melt-quenched process
;
_journal_issue 18
_journal_name_full 'Chemical Science'
_journal_page_first 7946
_journal_page_last 7955
_journal_paper_doi 10.1039/D5SC00767D
_journal_volume 16
_journal_year 2025
_chemical_formula_moiety 'C12 H12 Fe0.667 N8 Zn1.333'
_chemical_formula_sum 'C12 H12 Fe0.67 N8 Zn1.33'
_chemical_formula_weight 392.69
_space_group_crystal_system tetragonal
_space_group_IT_number 110
_space_group_name_Hall 'I 4bw -2c'
_space_group_name_H-M_alt 'I 41 c d'
_atom_sites_solution_hydrogens geom
_atom_sites_solution_primary dual
_audit_creation_date 2024-04-19
_audit_creation_method
;
Olex2 1.3
(compiled 2020.11.12 svn.r5f609507 for OlexSys, GUI svn.r6408)
;
_audit_update_record
;
2024-07-24 deposited with the CCDC.	2025-03-26 downloaded from the CCDC.
;
_cell_angle_alpha 90
_cell_angle_beta 90
_cell_angle_gamma 90
_cell_formula_units_Z 16
_cell_length_a 23.4527(4)
_cell_length_b 23.4527(4)
_cell_length_c 12.5316(4)
_cell_measurement_reflns_used 11001
_cell_measurement_temperature 120.1(4)
_cell_measurement_theta_max 74.2750
_cell_measurement_theta_min 3.7290
_cell_volume 6892.7(3)
_computing_cell_refinement 'CrysAlisPro 1.171.43.71a (Rigaku OD, 2023)'
_computing_data_collection 'CrysAlisPro 1.171.43.71a (Rigaku OD, 2023)'
_computing_data_reduction 'CrysAlisPro 1.171.43.71a (Rigaku OD, 2023)'
_computing_molecular_graphics 'Olex2 1.3 (Dolomanov et al., 2009)'
_computing_publication_material 'Olex2 1.3 (Dolomanov et al., 2009)'
_computing_structure_refinement 'SHELXL 2018/3 (Sheldrick, 2015)'
_computing_structure_solution 'SHELXT 2018/2 (Sheldrick, 2018)'
_diffrn_ambient_environment N~2~
_diffrn_ambient_temperature 120.1(4)
_diffrn_detector 'Hybrid Pixel Array Detector'
_diffrn_detector_area_resol_mean 10.0000
_diffrn_detector_type HyPix
_diffrn_measured_fraction_theta_full 1.000
_diffrn_measured_fraction_theta_max 0.995
_diffrn_measurement_details
;
List of Runs (angles in degrees, time in seconds):

  # Type    Start    End  Width  t~exp~   \w     \q     \k     \f   Frames
#--------------------------------------------------------------------------
  1  \w   -111.00 -30.00   0.50   30.00    -- -103.00  29.00 116.00  162
  2  \w   -174.00 -95.00   0.50   30.00    -- -103.00 -29.00 -44.00  158
  3  \w     42.00 121.00   0.50   10.00    --   48.69  29.00 116.00  158
  4  \w     99.00 178.00   0.50   30.00    --  107.50  29.00 116.00  158
  5  \w   -121.00 -41.00   0.50   10.00    --  -48.69 -29.00 -44.00  160
  6  \w    -56.00  24.00   0.50   10.00    --  -48.69  29.00 116.00  160
  7  \w     35.00 116.00   0.50   30.00    --  107.50 -29.00 -44.00  162
  8  \w    -24.00  56.00   0.50   10.00    --   48.69 -29.00 -44.00  160
  9  \w     36.00 105.00   0.50   30.00    --  107.50 -95.00  90.00  138
 10  \w     36.00 105.00   0.50   30.00    --  107.50 -95.00 150.00  138
 11  \w     36.00 105.00   0.50   30.00    --  107.50 -95.00  30.00  138
 12  \w    -91.00 -65.00   0.50   30.00    -- -103.00  30.00-180.00   52
 13  \w     36.00  95.00   0.50   30.00    --  107.50 -30.00-150.00  118
 14  \w     42.00 127.00   0.50   30.00    --  107.50 -77.00 150.00  170
 15  \w     52.00 105.00   0.50   30.00    --  107.50 -95.00 120.00  106
 16  \w   -115.00 -75.00   0.50   10.00    --  -48.69-125.00  30.00   80
 17  \w     35.00  77.00   0.50   30.00    --  107.50 -15.00   0.00   84
 18  \w     80.00 113.00   0.50   30.00    --  107.50 -15.00   0.00   66
 19  \w   -118.00 -73.00   0.50   10.00    --  -48.69-125.00 -90.00   90
 20  \w    103.00 129.00   0.50   30.00    --  107.50  45.00 -30.00   52
 21  \w    143.00 178.00   0.50   30.00    --  107.50  45.00 -30.00   70
 22  \w     88.00 135.00   0.50   30.00    --  107.50  77.00 150.00   94
 23  \w     59.00  85.00   0.50   30.00    --  107.50 -61.00  30.00   52
 24  \w     95.00 121.00   0.50   30.00    --  107.50 -61.00  30.00   52
;
_diffrn_measurement_device 'four-circle diffractometer'
_diffrn_measurement_device_type 'XtaLAB Synergy R, DW system, HyPix'
_diffrn_measurement_method '\w scans'
_diffrn_orient_matrix_type 'CrysAlisPro convention (1999,Acta A55,543-557)'
_diffrn_orient_matrix_UB_11 -0.0199514000
_diffrn_orient_matrix_UB_12 0.0239073000
_diffrn_orient_matrix_UB_13 -0.1082604000
_diffrn_orient_matrix_UB_21 -0.0147791000
_diffrn_orient_matrix_UB_22 0.0571457000
_diffrn_orient_matrix_UB_23 0.0538016000
_diffrn_orient_matrix_UB_31 0.0608301000
_diffrn_orient_matrix_UB_32 0.0217953000
_diffrn_orient_matrix_UB_33 -0.0223773000
_diffrn_radiation_monochromator mirror
_diffrn_radiation_probe x-ray
_diffrn_radiation_type 'Cu K\a'
_diffrn_radiation_wavelength 1.54184
_diffrn_reflns_av_R_equivalents 0.1000
_diffrn_reflns_av_unetI/netI 0.0441
_diffrn_reflns_Laue_measured_fraction_full 1.000
_diffrn_reflns_Laue_measured_fraction_max 0.995
_diffrn_reflns_limit_h_max 29
_diffrn_reflns_limit_h_min -24
_diffrn_reflns_limit_k_max 29
_diffrn_reflns_limit_k_min -29
_diffrn_reflns_limit_l_max 15
_diffrn_reflns_limit_l_min -15
_diffrn_reflns_number 34407
_diffrn_reflns_point_group_measured_fraction_full 1.000
_diffrn_reflns_point_group_measured_fraction_max 0.988
_diffrn_reflns_theta_full 67.684
_diffrn_reflns_theta_max 78.154
_diffrn_reflns_theta_min 3.769
_diffrn_source 'Rotating-anode X-ray tube'
_diffrn_source_type 'Rigaku (Cu) X-ray Source'
_exptl_absorpt_coefficient_mu 6.854
_exptl_absorpt_correction_T_max 1.00000
_exptl_absorpt_correction_T_min 0.76238
_exptl_absorpt_correction_type multi-scan
_exptl_absorpt_process_details
;
CrysAlisPro 1.171.43.71a (Rigaku Oxford Diffraction, 2023)
Empirical absorption correction using spherical harmonics,
implemented in SCALE3 ABSPACK scaling algorithm.
;
_exptl_crystal_colour orange
_exptl_crystal_colour_primary orange
_exptl_crystal_density_diffrn 1.514
_exptl_crystal_description block
_exptl_crystal_F_000 3157
_exptl_crystal_size_max 0.08
_exptl_crystal_size_mid 0.05
_exptl_crystal_size_min 0.05
_refine_diff_density_max 0.342
_refine_diff_density_min -0.456
_refine_diff_density_rms 0.068
_refine_ls_abs_structure_details
;
 Refined as an inversion twin.
;
_refine_ls_abs_structure_Flack 0.33(3)
_refine_ls_extinction_method none
_refine_ls_goodness_of_fit_ref 0.986
_refine_ls_hydrogen_treatment constr
_refine_ls_matrix_type full
_refine_ls_number_parameters 200
_refine_ls_number_reflns 3653
_refine_ls_number_restraints 1
_refine_ls_restrained_S_all 0.986
_refine_ls_R_factor_all 0.0544
_refine_ls_R_factor_gt 0.0417
_refine_ls_shift/su_max 0.001
_refine_ls_shift/su_mean 0.000
_refine_ls_structure_factor_coef Fsqd
_refine_ls_weighting_details 'w=1/[\s^2^(Fo^2^)+(0.0724P)^2^+9.6057P] where P=(Fo^2^+2Fc^2^)/3'
_refine_ls_weighting_scheme calc
_refine_ls_wR_factor_gt 0.1098
_refine_ls_wR_factor_ref 0.1199
_reflns_Friedel_coverage 0.894
_reflns_Friedel_fraction_full 0.999
_reflns_Friedel_fraction_max 0.981
_reflns_number_gt 3061
_reflns_number_total 3653
_reflns_threshold_expression 'I > 2\s(I)'
_cod_data_source_file d5sc00767d2.cif
_cod_data_source_block MUV-25_zni
_cod_depositor_comments 'Adding full bibliography for 1574239--1574240.cif.'
_cod_database_code 1574239
_shelx_shelxl_version_number 2018/3
_shelx_space_group_comment
;
The symmetry employed for this shelxl refinement is uniquely defined
by the following loop, which should always be used as a source of
symmetry information in preference to the above space-group names.
They are only intended as comments.
;
_shelx_estimated_absorpt_t_max 0.726
_shelx_estimated_absorpt_t_min 0.610
_reflns_odcompleteness_completeness 100.00
_reflns_odcompleteness_iscentric 1
_reflns_odcompleteness_theta 74.33
_olex2_refinement_description
;
1. Twinned data refinement
 Scales: 0.67(3)
 0.33(3)
2. Fixed Uiso
 At 1.2 times of:
  All C(H) groups
3. Shared sites
{Zn1, Fe1}
{Zn2, Fe2}
4. Uiso/Uaniso restraints and constraints
Uanis(Zn1) = Uanis(Fe1)
Uanis(Zn2) = Uanis(Fe2)
5. Others
 Fixed Sof: Zn1(0.66667) Fe1(0.33333) Zn2(0.66667) Fe2(0.33333)
6.a Aromatic/amide H refined with riding coordinates:
 C2(H2), C4(H4), C5(H5), C12(H12), C14(H14), C15(H15), C22(H22), C24(H24),
 C25(H25), C32(H32), C34(H34), C35(H35)
;
_olex2_submission_special_instructions 'No special instructions were received'
_oxdiff_exptl_absorpt_empirical_details
;
Empirical correction (ABSPACK) includes:
- Absorption correction using spherical harmonics
- Frame scaling
;
_oxdiff_exptl_absorpt_empirical_full_max 2.630
_oxdiff_exptl_absorpt_empirical_full_min 0.480

loop_
_space_group_symop_operation_xyz
'x, y, z'
'-x+1/2, -y+1/2, z+1/2'
'-y, x+1/2, z+1/4'
'y+1/2, -x, z+3/4'
'x, -y, z+1/2'
'-x+1/2, y+1/2, z'
'-y, -x+1/2, z+3/4'
'y+1/2, x, z+1/4'
'x+1/2, y+1/2, z+1/2'
'-x+1, -y+1, z+1'
'-y+1/2, x+1, z+3/4'
'y+1, -x+1/2, z+5/4'
'x+1/2, -y+1/2, z+1'
'-x+1, y+1, z+1/2'
'-y+1/2, -x+1, z+5/4'
'y+1, x+1/2, z+3/4'

loop_
_atom_site_label
_atom_site_type_symbol
_atom_site_fract_x
_atom_site_fract_y
_atom_site_fract_z
_atom_site_U_iso_or_equiv
_atom_site_adp_type
_atom_site_occupancy
_atom_site_site_symmetry_order
_atom_site_calc_flag
_atom_site_refinement_flags_posn
_atom_site_refinement_flags_adp
_atom_site_refinement_flags_occupancy
_atom_site_disorder_assembly
_atom_site_disorder_group
Zn1 Zn 0.64692(4) 0.59840(4) 0.50792(7) 0.0359(3) Uani 0.6667 1 d . . P . .
Fe1 Fe 0.64692(4) 0.59840(4) 0.50792(7) 0.0359(3) Uani 0.3333 1 d . . P . .
N1 N 0.7055(2) 0.6260(2) 0.6116(4) 0.0356(12) Uani 1 1 d . . . . .
Zn2 Zn 0.84950(4) 0.60464(4) 0.80199(6) 0.0376(3) Uani 0.6667 1 d . . P . .
Fe2 Fe 0.84950(4) 0.60464(4) 0.80199(6) 0.0376(3) Uani 0.3333 1 d . . P . .
C2 C 0.7516(3) 0.5990(2) 0.6465(7) 0.0354(12) Uani 1 1 d . . . . .
H2 H 0.762768 0.562309 0.621957 0.042 Uiso 1 1 calc R U . . .
N3 N 0.7806(2) 0.6285(2) 0.7197(5) 0.0358(11) Uani 1 1 d . . . . .
C4 C 0.7506(3) 0.6786(3) 0.7307(6) 0.0409(14) Uani 1 1 d . . . . .
H4 H 0.760438 0.709126 0.777076 0.049 Uiso 1 1 calc R U . . .
C5 C 0.7054(3) 0.6774(3) 0.6657(5) 0.0402(15) Uani 1 1 d . . . . .
H5 H 0.677869 0.706801 0.657966 0.048 Uiso 1 1 calc R U . . .
N11 N 0.6525(3) 0.6411(3) 0.3709(5) 0.0423(14) Uani 1 1 d . . . . .
C12 C 0.6430(3) 0.6218(3) 0.2735(6) 0.0435(15) Uani 1 1 d . . . . .
H12 H 0.639958 0.582281 0.258215 0.052 Uiso 1 1 calc R U . . .
N13 N 0.6380(3) 0.6613(3) 0.1988(6) 0.0438(14) Uani 1 1 d . . . . .
C14 C 0.6444(4) 0.7112(3) 0.2546(7) 0.066(2) Uani 1 1 d . . . . .
H14 H 0.643165 0.748368 0.224369 0.080 Uiso 1 1 calc R U . . .
C15 C 0.6528(4) 0.6995(3) 0.3591(7) 0.064(2) Uani 1 1 d . . . . .
H15 H 0.657941 0.726705 0.414492 0.077 Uiso 1 1 calc R U . . .
N21 N 0.5706(2) 0.6181(2) 0.5720(5) 0.0403(12) Uani 1 1 d . . . . .
C22 C 0.5214(3) 0.6225(3) 0.5223(7) 0.0429(16) Uani 1 1 d . . . . .
H22 H 0.516584 0.612928 0.449211 0.051 Uiso 1 1 calc R U . . .
N23 N 0.4784(2) 0.6418(2) 0.5836(5) 0.0406(14) Uani 1 1 d . . . . .
C24 C 0.5035(4) 0.6512(4) 0.6808(7) 0.063(2) Uani 1 1 d . . . . .
H24 H 0.484861 0.665606 0.742521 0.076 Uiso 1 1 calc R U . . .
C25 C 0.5592(4) 0.6367(5) 0.6740(7) 0.066(3) Uani 1 1 d . . . . .
H25 H 0.586183 0.639010 0.730424 0.079 Uiso 1 1 calc R U . . .
N31 N 0.6519(2) 0.5148(2) 0.4750(5) 0.0370(13) Uani 1 1 d . . . . .
C32 C 0.6229(3) 0.4743(3) 0.5256(6) 0.0403(15) Uani 1 1 d . . . . .
H32 H 0.599117 0.481303 0.585522 0.048 Uiso 1 1 calc R U . . .
N33 N 0.6310(2) 0.4226(2) 0.4831(5) 0.0400(13) Uani 1 1 d . . . . .
C34 C 0.6670(3) 0.4310(3) 0.3988(6) 0.0441(16) Uani 1 1 d . . . . .
H34 H 0.680474 0.402548 0.351156 0.053 Uiso 1 1 calc R U . . .
C35 C 0.6799(3) 0.4872(3) 0.3951(6) 0.0442(17) Uani 1 1 d . . . . .
H35 H 0.704671 0.504628 0.344747 0.053 Uiso 1 1 calc R U . . .

loop_
_atom_site_aniso_label
_atom_site_aniso_U_11
_atom_site_aniso_U_22
_atom_site_aniso_U_33
_atom_site_aniso_U_23
_atom_site_aniso_U_13
_atom_site_aniso_U_12
Zn1 0.0361(5) 0.0315(4) 0.0400(6) 0.0010(4) -0.0074(4) -0.0012(4)
Fe1 0.0361(5) 0.0315(4) 0.0400(6) 0.0010(4) -0.0074(4) -0.0012(4)
N1 0.037(3) 0.032(3) 0.038(3) -0.001(2) -0.002(2) -0.002(2)
Zn2 0.0316(5) 0.0387(5) 0.0425(6) -0.0019(4) -0.0048(4) 0.0013(4)
Fe2 0.0316(5) 0.0387(5) 0.0425(6) -0.0019(4) -0.0048(4) 0.0013(4)
C2 0.033(3) 0.036(3) 0.037(3) -0.001(3) -0.002(2) 0.003(3)
N3 0.031(2) 0.038(3) 0.038(3) 0.000(2) -0.003(2) -0.002(2)
C4 0.043(3) 0.032(3) 0.048(4) -0.007(3) -0.003(3) -0.001(2)
C5 0.041(3) 0.032(3) 0.048(4) -0.003(3) -0.005(3) -0.001(3)
N11 0.046(3) 0.037(3) 0.045(3) 0.005(3) -0.008(3) -0.003(2)
C12 0.055(4) 0.033(3) 0.043(4) 0.002(3) 0.001(3) 0.006(3)
N13 0.044(3) 0.041(3) 0.046(3) 0.012(3) -0.010(3) -0.009(2)
C14 0.100(7) 0.040(4) 0.059(5) 0.013(4) -0.025(5) -0.021(4)
C15 0.098(7) 0.035(4) 0.059(5) 0.012(4) -0.027(5) -0.017(4)
N21 0.038(3) 0.037(3) 0.046(3) -0.006(3) -0.004(2) 0.003(2)
C22 0.040(3) 0.048(4) 0.042(4) -0.001(3) -0.004(3) -0.001(3)
N23 0.042(3) 0.040(3) 0.040(3) -0.001(2) 0.000(2) 0.000(2)
C24 0.043(4) 0.095(7) 0.052(5) -0.020(5) 0.001(4) 0.006(4)
C25 0.047(4) 0.105(8) 0.047(4) -0.017(5) -0.009(4) 0.002(5)
N31 0.038(3) 0.028(3) 0.044(3) 0.002(2) 0.001(2) 0.004(2)
C32 0.047(4) 0.032(3) 0.042(4) -0.003(3) 0.008(3) 0.002(3)
N33 0.038(3) 0.033(3) 0.049(4) -0.009(2) 0.000(2) -0.002(2)
C34 0.040(4) 0.044(4) 0.049(4) -0.004(3) 0.008(3) 0.007(3)
C35 0.041(4) 0.040(4) 0.052(4) 0.002(3) 0.011(3) 0.011(3)

loop_
_atom_type_symbol
_atom_type_description
_atom_type_scat_dispersion_real
_atom_type_scat_dispersion_imag
_atom_type_scat_source
C C 0.0181 0.0091 'International Tables Vol C Tables 4.2.6.8 and 6.1.1.4'
H H 0.0000 0.0000 'International Tables Vol C Tables 4.2.6.8 and 6.1.1.4'
Fe Fe -1.1336 3.1974 'International Tables Vol C Tables 4.2.6.8 and 6.1.1.4'
N N 0.0311 0.0180 'International Tables Vol C Tables 4.2.6.8 and 6.1.1.4'
Zn Zn -1.5491 0.6778 'International Tables Vol C Tables 4.2.6.8 and 6.1.1.4'

loop_
_geom_angle_atom_site_label_1
_geom_angle_atom_site_label_2
_geom_angle_atom_site_label_3
_geom_angle
_geom_angle_site_symmetry_1
_geom_angle_site_symmetry_3
_geom_angle_publ_flag
N1 Zn1 N21 106.1(2) . . ?
N1 Zn1 N31 114.2(2) . . ?
N11 Zn1 N1 110.6(2) . . ?
N11 Zn1 N21 106.7(3) . . ?
N11 Zn1 N31 108.1(3) . . ?
N31 Zn1 N21 110.9(2) . . ?
C2 N1 Zn1 128.3(4) . . ?
C2 N1 C5 104.9(5) . . ?
C5 N1 Zn1 126.8(4) . . ?
N3 Zn2 N13 105.2(2) . 11_645 ?
N3 Zn2 N23 117.3(2) . 15_654 ?
N3 Zn2 N33 112.4(2) . 8 ?
N13 Zn2 N33 112.2(3) 11_645 8 ?
N23 Zn2 N13 102.2(3) 15_654 11_645 ?
N23 Zn2 N33 107.2(2) 15_654 8 ?
N1 C2 H2 123.4 . . ?
N1 C2 N3 113.2(5) . . ?
N3 C2 H2 123.4 . . ?
C2 N3 Zn2 128.5(5) . . ?
C2 N3 C4 104.5(5) . . ?
C4 N3 Zn2 126.9(4) . . ?
N3 C4 H4 125.5 . . ?
C5 C4 N3 109.0(6) . . ?
C5 C4 H4 125.5 . . ?
N1 C5 H5 125.8 . . ?
C4 C5 N1 108.4(6) . . ?
C4 C5 H5 125.8 . . ?
C12 N11 Zn1 127.8(5) . . ?
C12 N11 C15 104.0(6) . . ?
C15 N11 Zn1 126.3(6) . . ?
N11 C12 H12 122.3 . . ?
N11 C12 N13 115.5(6) . . ?
N13 C12 H12 122.3 . . ?
C12 N13 Zn2 126.4(5) . 12_463 ?
C12 N13 C14 103.1(7) . . ?
C14 N13 Zn2 127.9(5) . 12_463 ?
N13 C14 H14 125.2 . . ?
C15 C14 N13 109.6(7) . . ?
C15 C14 H14 125.2 . . ?
N11 C15 H15 126.1 . . ?
C14 C15 N11 107.7(7) . . ?
C14 C15 H15 126.1 . . ?
C22 N21 Zn1 127.5(5) . . ?
C22 N21 C25 104.2(6) . . ?
C25 N21 Zn1 127.9(5) . . ?
N21 C22 H22 122.8 . . ?
N21 C22 N23 114.4(7) . . ?
N23 C22 H22 122.8 . . ?
C22 N23 Zn2 130.7(5) . 7_664 ?
C22 N23 C24 103.9(6) . . ?
C24 N23 Zn2 125.3(5) . 7_664 ?
N23 C24 H24 125.8 . . ?
C25 C24 N23 108.5(7) . . ?
C25 C24 H24 125.8 . . ?
N21 C25 H25 125.5 . . ?
C24 C25 N21 108.9(7) . . ?
C24 C25 H25 125.5 . . ?
C32 N31 Zn1 124.8(5) . . ?
C32 N31 C35 104.9(5) . . ?
C35 N31 Zn1 130.1(5) . . ?
N31 C32 H32 123.6 . . ?
N31 C32 N33 112.7(6) . . ?
N33 C32 H32 123.6 . . ?
C32 N33 Zn2 123.8(5) . 16_444 ?
C32 N33 C34 105.2(6) . . ?
C34 N33 Zn2 130.1(5) . 16_444 ?
N33 C34 H34 126.1 . . ?
C35 C34 N33 107.8(6) . . ?
C35 C34 H34 126.1 . . ?
N31 C35 H35 125.4 . . ?
C34 C35 N31 109.3(6) . . ?
C34 C35 H35 125.4 . . ?

loop_
_geom_bond_atom_site_label_1
_geom_bond_atom_site_label_2
_geom_bond_distance
_geom_bond_site_symmetry_2
_geom_bond_publ_flag
Zn1 N1 1.999(5) . ?
Zn1 N11 1.993(7) . ?
Zn1 N21 2.016(6) . ?
Zn1 N31 2.006(5) . ?
N1 C2 1.327(9) . ?
N1 C5 1.382(8) . ?
Zn2 N3 1.997(5) . ?
Zn2 N13 2.015(7) 11_645 ?
Zn2 N23 1.998(6) 15_654 ?
Zn2 N33 2.016(6) 8 ?
C2 H2 0.9500 . ?
C2 N3 1.336(9) . ?
N3 C4 1.377(8) . ?
C4 H4 0.9500 . ?
C4 C5 1.338(9) . ?
C5 H5 0.9500 . ?
N11 C12 1.320(10) . ?
N11 C15 1.378(9) . ?
C12 H12 0.9500 . ?
C12 N13 1.321(10) . ?
N13 C14 1.373(11) . ?
C14 H14 0.9500 . ?
C14 C15 1.353(12) . ?
C15 H15 0.9500 . ?
N21 C22 1.315(9) . ?
N21 C25 1.376(11) . ?
C22 H22 0.9500 . ?
C22 N23 1.345(9) . ?
N23 C24 1.370(10) . ?
C24 H24 0.9500 . ?
C24 C25 1.354(12) . ?
C25 H25 0.9500 . ?
N31 C32 1.330(8) . ?
N31 C35 1.362(9) . ?
C32 H32 0.9500 . ?
C32 N33 1.339(9) . ?
N33 C34 1.367(9) . ?
C34 H34 0.9500 . ?
C34 C35 1.353(11) . ?
C35 H35 0.9500 . ?

loop_
_geom_torsion_atom_site_label_1
_geom_torsion_atom_site_label_2
_geom_torsion_atom_site_label_3
_geom_torsion_atom_site_label_4
_geom_torsion
_geom_torsion_site_symmetry_1
_geom_torsion_site_symmetry_2
_geom_torsion_site_symmetry_3
_geom_torsion_site_symmetry_4
_geom_torsion_publ_flag
Zn1 N1 C2 N3 -177.1(5) . . . . ?
Zn1 N1 C5 C4 177.3(5) . . . . ?
Zn1 N11 C12 N13 166.4(5) . . . . ?
Zn1 N11 C15 C14 -166.7(6) . . . . ?
Zn1 N21 C22 N23 -173.7(5) . . . . ?
Zn1 N21 C25 C24 173.0(6) . . . . ?
Zn1 N31 C32 N33 175.5(5) . . . . ?
Zn1 N31 C35 C34 -174.4(5) . . . . ?
N1 C2 N3 Zn2 176.0(5) . . . . ?
N1 C2 N3 C4 -0.7(8) . . . . ?
Zn2 N3 C4 C5 -176.5(5) . . . . ?
Zn2 N13 C14 C15 162.5(7) 12_463 . . . ?
Zn2 N23 C24 C25 175.2(7) 7_664 . . . ?
Zn2 N33 C34 C35 -168.6(5) 16_444 . . . ?
C2 N1 C5 C4 -0.6(8) . . . . ?
C2 N3 C4 C5 0.3(8) . . . . ?
N3 C4 C5 N1 0.2(8) . . . . ?
C5 N1 C2 N3 0.8(8) . . . . ?
N11 C12 N13 Zn2 -163.6(5) . . . 12_463 ?
N11 C12 N13 C14 -0.7(9) . . . . ?
C12 N11 C15 C14 -1.1(10) . . . . ?
C12 N13 C14 C15 -0.1(10) . . . . ?
N13 C14 C15 N11 0.8(11) . . . . ?
C15 N11 C12 N13 1.1(9) . . . . ?
N21 C22 N23 Zn2 -174.6(5) . . . 7_664 ?
N21 C22 N23 C24 1.2(9) . . . . ?
C22 N21 C25 C24 0.3(11) . . . . ?
C22 N23 C24 C25 -0.9(10) . . . . ?
N23 C24 C25 N21 0.4(12) . . . . ?
C25 N21 C22 N23 -0.9(9) . . . . ?
N31 C32 N33 Zn2 169.6(4) . . . 16_444 ?
N31 C32 N33 C34 -0.8(8) . . . . ?
C32 N31 C35 C34 0.5(8) . . . . ?
C32 N33 C34 C35 1.1(8) . . . . ?
N33 C34 C35 N31 -1.0(9) . . . . ?
C35 N31 C32 N33 0.3(8) . . . . ?

loop_
_twin_individual_id
_twin_individual_mass_fraction_refined
1 0.67(3)
2 0.33(3)
